data_4516282
loop_
_publ_author_name
'Dong, Yun-Bo'
'Shi, Hua-Yu'
'Yang, Jin'
'Liu, Ying-Ying'
'Ma, Jian-Fang'

_publ_section_title
;
 Molecular Dumbbell, Sandwich, and Paddle-Wheel Assembled with
 Methylresorcin[4]arene Cavitands and Organooxotin Clusters
;
_journal_issue 3
_journal_name_full 'Crystal Growth &amp; Design'
_journal_page_first 1546
_journal_paper_doi 10.1021/acs.cgd.5b00099
_journal_volume 15
_journal_year 2015
_chemical_formula_moiety 'C122 H168 O26 Sn4'
_chemical_formula_sum 'C122 H172 O26 Sn4'
_chemical_formula_weight 2529.36
_space_group_IT_number 2
_space_group_name_Hall '-P 1'
_space_group_name_H-M_alt 'P -1'
_symmetry_cell_setting triclinic
_symmetry_space_group_name_H-M 'P -1'
_atom_sites_solution_hydrogens geom
_atom_sites_solution_primary direct
_atom_sites_solution_secondary difmap
_audit_creation_method SHELXL-97
_cell_angle_alpha 76.442(5)
_cell_angle_beta 73.057(5)
_cell_angle_gamma 76.388(5)
_cell_formula_units_Z 1
_cell_length_a 11.8000(7)
_cell_length_b 15.8890(8)
_cell_length_c 19.9040(11)
_cell_measurement_reflns_used 5298
_cell_measurement_temperature 293(2)
_cell_measurement_theta_max 25.35
_cell_measurement_theta_min 2.96
_cell_volume 3413.9(3)
_computing_cell_refinement CrysAlis
_computing_data_collection 'CrysAlis (Oxford Diffraction, 2006)'
_computing_data_reduction CrysAlis
_computing_structure_refinement 'SHELXL-97 (Sheldrick, 2008)'
_computing_structure_solution 'SHELXS-97 (Sheldrick, 2008)'
_diffrn_ambient_temperature 293(2)
_diffrn_measured_fraction_theta_full 0.995
_diffrn_measured_fraction_theta_max 0.995
_diffrn_measurement_device_type 'Oxford Diffraction Gemini R Ultra'
_diffrn_measurement_method '\w scan'
_diffrn_radiation_monochromator graphite
_diffrn_radiation_source 'fine-focus sealed tube'
_diffrn_radiation_type MoK\a
_diffrn_radiation_wavelength 0.71069
_diffrn_reflns_av_R_equivalents 0.0523
_diffrn_reflns_av_sigmaI/netI 0.1245
_diffrn_reflns_limit_h_max 13
_diffrn_reflns_limit_h_min -14
_diffrn_reflns_limit_k_max 19
_diffrn_reflns_limit_k_min -18
_diffrn_reflns_limit_l_max 23
_diffrn_reflns_limit_l_min -20
_diffrn_reflns_number 20781
_diffrn_reflns_theta_full 25.00
_diffrn_reflns_theta_max 25.35
_diffrn_reflns_theta_min 2.96
_exptl_absorpt_coefficient_mu 0.785
_exptl_absorpt_correction_T_max 1.00000
_exptl_absorpt_correction_T_min 0.94152
_exptl_absorpt_correction_type multi-scan
_exptl_absorpt_process_details
; 
CrysAlis (Oxford Diffraction, 2006)
;
_exptl_crystal_colour colourless
_exptl_crystal_density_diffrn 1.230
_exptl_crystal_density_method 'not measured'
_exptl_crystal_description block
_exptl_crystal_F_000 1312
_exptl_crystal_size_max 0.35
_exptl_crystal_size_mid 0.33
_exptl_crystal_size_min 0.28
_refine_diff_density_max 1.134
_refine_diff_density_min -1.406
_refine_diff_density_rms 0.122
_refine_ls_extinction_method none
_refine_ls_goodness_of_fit_ref 1.166
_refine_ls_hydrogen_treatment mixed
_refine_ls_matrix_type full
_refine_ls_number_parameters 694
_refine_ls_number_reflns 12420
_refine_ls_number_restraints 106
_refine_ls_restrained_S_all 1.166
_refine_ls_R_factor_all 0.1983
_refine_ls_R_factor_gt 0.0987
_refine_ls_shift/su_max 0.000
_refine_ls_shift/su_mean 0.000
_refine_ls_structure_factor_coef Fsqd
_refine_ls_weighting_details 'calc w=1/[\s^2^(Fo^2^)+(0.1257P)^2^+0.0000P] where P=(Fo^2^+2Fc^2^)/3'
_refine_ls_weighting_scheme calc
_refine_ls_wR_factor_gt 0.2532
_refine_ls_wR_factor_ref 0.3223
_reflns_number_gt 5298
_reflns_number_total 12420
_reflns_threshold_expression >2\s(I)
_cod_data_source_file cg5b00099_si_002.cif
_cod_data_source_block 1
_cod_original_sg_symbol_H-M P-1
_cod_database_code 4516282

loop_
_symmetry_equiv_pos_as_xyz
'x, y, z'
'-x, -y, -z'

loop_
_atom_site_label
_atom_site_type_symbol
_atom_site_fract_x
_atom_site_fract_y
_atom_site_fract_z
_atom_site_U_iso_or_equiv
_atom_site_adp_type
_atom_site_occupancy
_atom_site_symmetry_multiplicity
_atom_site_calc_flag
_atom_site_refinement_flags
Sn1 Sn -0.00496(8) 0.00263(6) 0.33752(4) 0.0891(4) Uani 1 1 d .
Sn2 Sn -0.06299(8) 0.10482(6) 0.47795(4) 0.0923(4) Uani 1 1 d .
C1 C 0.1035(10) -0.1890(8) 0.3157(5) 0.076(3) Uani 1 1 d .
C2 C 0.1555(11) -0.2830(7) 0.3458(5) 0.079(3) Uani 1 1 d .
H2 H 0.1460 -0.2823 0.3962 0.094 Uiso 1 1 calc R
C3 C 0.2788(10) -0.4472(6) 0.2542(5) 0.077(3) Uani 1 1 d .
H3 H 0.2732 -0.4513 0.3049 0.092 Uiso 1 1 calc R
C4 C 0.3419(12) -0.5369(7) 0.2356(6) 0.096(4) Uani 1 1 d .
H4A H 0.4213 -0.5501 0.2433 0.144 Uiso 1 1 calc R
H4B H 0.3474 -0.5365 0.1864 0.144 Uiso 1 1 calc R
H4C H 0.2967 -0.5809 0.2654 0.144 Uiso 1 1 calc R
C5 C -0.1478(11) -0.2758(9) 0.3225(6) 0.100(4) Uani 1 1 d .
H5A H -0.2209 -0.2633 0.3072 0.149 Uiso 1 1 calc R
H5B H -0.1207 -0.2218 0.3179 0.149 Uiso 1 1 calc R
H5C H -0.1622 -0.3049 0.3715 0.149 Uiso 1 1 calc R
C6 C -0.0526(10) -0.3347(8) 0.2768(6) 0.084(3) Uani 1 1 d .
C7 C 0.0628(10) -0.3638(6) 0.2854(5) 0.067(3) Uani 1 1 d .
C8 C 0.1496(9) -0.4196(6) 0.2452(5) 0.066(3) Uani 1 1 d .
C9 C 0.1204(9) -0.4433(6) 0.1907(5) 0.067(3) Uani 1 1 d .
H9 H 0.1796 -0.4776 0.1610 0.080 Uiso 1 1 calc R
C10 C 0.0080(10) -0.4182(7) 0.1787(5) 0.076(3) Uani 1 1 d .
C11 C -0.0796(11) -0.3611(8) 0.2214(6) 0.084(3) Uani 1 1 d .
C12 C -0.2160(10) -0.2711(11) 0.1583(8) 0.111(5) Uani 1 1 d .
H12A H -0.1570 -0.2332 0.1472 0.133 Uiso 1 1 calc R
H12B H -0.2949 -0.2358 0.1730 0.133 Uiso 1 1 calc R
C13 C -0.0243(10) -0.4463(7) 0.1192(6) 0.079(3) Uani 1 1 d .
H13 H -0.1106 -0.4482 0.1351 0.094 Uiso 1 1 calc R
C14 C 0.0413(12) -0.5409(8) 0.1081(7) 0.110(4) Uani 1 1 d .
H14A H 0.0237 -0.5811 0.1524 0.164 Uiso 1 1 calc R
H14B H 0.1266 -0.5421 0.0921 0.164 Uiso 1 1 calc R
H14C H 0.0143 -0.5578 0.0729 0.164 Uiso 1 1 calc R
C15 C -0.1859(11) -0.1562(9) -0.0228(7) 0.107(4) Uani 1 1 d .
H15A H -0.1582 -0.1158 -0.0655 0.160 Uiso 1 1 calc R
H15B H -0.2089 -0.1271 0.0176 0.160 Uiso 1 1 calc R
H15C H -0.2540 -0.1764 -0.0265 0.160 Uiso 1 1 calc R
C16 C -0.0858(9) -0.2341(8) -0.0134(6) 0.073(3) Uani 1 1 d .
C17 C -0.0988(10) -0.3038(9) 0.0440(6) 0.080(3) Uani 1 1 d .
C18 C -0.0079(9) -0.3762(8) 0.0549(6) 0.071(3) Uani 1 1 d .
C19 C 0.1025(9) -0.3774(7) 0.0019(5) 0.069(3) Uani 1 1 d .
H19 H 0.1646 -0.4248 0.0075 0.082 Uiso 1 1 calc R
C20 C 0.1230(9) -0.3120(6) -0.0576(6) 0.063(3) Uani 1 1 d .
C21 C 0.0241(11) -0.2431(7) -0.0614(6) 0.074(3) Uani 1 1 d .
C22 C 0.0980(10) -0.1074(8) -0.1235(6) 0.086(3) Uani 1 1 d .
H22A H 0.0630 -0.0530 -0.1500 0.103 Uiso 1 1 calc R
H22B H 0.0840 -0.0990 -0.0749 0.103 Uiso 1 1 calc R
C23 C 0.2419(9) -0.3094(7) -0.1126(5) 0.073(3) Uani 1 1 d .
H23 H 0.2249 -0.2751 -0.1575 0.087 Uiso 1 1 calc R
C24 C 0.3077(11) -0.3995(7) -0.1262(6) 0.093(3) Uani 1 1 d .
H24A H 0.3827 -0.3947 -0.1611 0.139 Uiso 1 1 calc R
H24B H 0.2593 -0.4261 -0.1436 0.139 Uiso 1 1 calc R
H24C H 0.3229 -0.4354 -0.0826 0.139 Uiso 1 1 calc R
C25 C 0.3295(10) -0.0142(6) -0.1059(6) 0.086(3) Uani 1 1 d .
H25A H 0.3769 0.0093 -0.0853 0.128 Uiso 1 1 calc R
H25B H 0.2458 0.0093 -0.0886 0.128 Uiso 1 1 calc R
H25C H 0.3527 0.0020 -0.1569 0.128 Uiso 1 1 calc R
C26 C 0.3507(9) -0.1153(6) -0.0846(5) 0.067(2) Uani 1 1 d .
C27 C 0.2940(9) -0.1662(7) -0.1070(5) 0.069(3) Uani 1 1 d .
C28 C 0.3117(9) -0.2594(7) -0.0882(5) 0.068(3) Uani 1 1 d .
C29 C 0.3896(8) -0.2976(7) -0.0462(5) 0.065(2) Uani 1 1 d .
H29 H 0.4039 -0.3586 -0.0338 0.078 Uiso 1 1 calc R
C30 C 0.4498(8) -0.2498(6) -0.0203(5) 0.058(2) Uani 1 1 d .
C31 C 0.4268(8) -0.1595(6) -0.0395(5) 0.064(2) Uani 1 1 d .
C32 C 0.4392(9) -0.0967(6) 0.0551(6) 0.074(3) Uani 1 1 d .
H32A H 0.3558 -0.1043 0.0715 0.089 Uiso 1 1 calc R
H32B H 0.4417 -0.0371 0.0579 0.089 Uiso 1 1 calc R
C33 C 0.5355(9) -0.2937(6) 0.0265(5) 0.070(3) Uani 1 1 d .
H33 H 0.5925 -0.2541 0.0182 0.084 Uiso 1 1 calc R
C34 C 0.6120(10) -0.3839(7) 0.0087(6) 0.083(3) Uani 1 1 d .
H34A H 0.6641 -0.4074 0.0404 0.124 Uiso 1 1 calc R
H34B H 0.6597 -0.3757 -0.0397 0.124 Uiso 1 1 calc R
H34C H 0.5594 -0.4243 0.0144 0.124 Uiso 1 1 calc R
C35 C 0.3894(11) -0.1540(8) 0.2458(6) 0.092(4) Uani 1 1 d .
H35A H 0.3449 -0.1646 0.2948 0.138 Uiso 1 1 calc R
H35B H 0.3507 -0.1004 0.2214 0.138 Uiso 1 1 calc R
H35C H 0.4699 -0.1488 0.2436 0.138 Uiso 1 1 calc R
C36 C 0.3935(9) -0.2302(7) 0.2105(5) 0.069(3) Uani 1 1 d .
C37 C 0.4515(9) -0.2302(6) 0.1390(6) 0.071(3) Uani 1 1 d .
C38 C 0.4648(8) -0.2986(6) 0.1040(5) 0.064(2) Uani 1 1 d .
C39 C 0.4124(8) -0.3708(6) 0.1435(6) 0.069(3) Uani 1 1 d .
H39 H 0.4224 -0.4188 0.1218 0.083 Uiso 1 1 calc R
C40 C 0.3449(8) -0.3738(6) 0.2148(5) 0.063(2) Uani 1 1 d .
C41 C 0.3358(9) -0.3030(7) 0.2468(5) 0.072(3) Uani 1 1 d .
C42 C 0.1345(16) 0.0506(12) 0.2524(9) 0.156(5) Uani 1 1 d U
H42A H 0.1816 0.0014 0.2296 0.188 Uiso 1 1 calc R
H42B H 0.0968 0.0920 0.2175 0.188 Uiso 1 1 calc R
C43 C 0.2114(16) 0.0900(12) 0.2667(9) 0.157(5) Uani 1 1 d U
H43A H 0.2603 0.0452 0.2938 0.188 Uiso 1 1 calc R
H43B H 0.1641 0.1312 0.2978 0.188 Uiso 1 1 calc R
C44 C 0.2992(15) 0.1410(14) 0.2038(8) 0.150(7) Uani 1 1 d .
H44A H 0.3771 0.1264 0.2149 0.180 Uiso 1 1 calc R
H44B H 0.3090 0.1170 0.1615 0.180 Uiso 1 1 calc R
C45 C 0.273(3) 0.2327(19) 0.1849(16) 0.238(12) Uani 1 1 d U
C46 C -0.161(2) -0.0212(18) 0.3205(11) 0.206(6) Uani 1 1 d U
H46A H -0.1718 0.0148 0.2754 0.247 Uiso 1 1 calc R
H46B H -0.1460 -0.0822 0.3149 0.247 Uiso 1 1 calc R
C47 C -0.260(2) -0.0077(18) 0.3670(11) 0.206(6) Uani 1 1 d U
H47A H -0.2717 0.0516 0.3761 0.247 Uiso 1 1 calc R
H47B H -0.2523 -0.0479 0.4111 0.247 Uiso 1 1 calc R
C48 C -0.385(2) -0.0191(18) 0.3466(16) 0.249(8) Uani 1 1 d DU
H48A H -0.3655 -0.0318 0.2988 0.298 Uiso 1 1 calc R
H48B H -0.4221 -0.0656 0.3804 0.298 Uiso 1 1 calc R
C49 C -0.467(3) 0.072(2) 0.352(2) 0.312(11) Uani 1 1 d DU
C50 C -0.1193(13) 0.1942(8) 0.3277(7) 0.126(3) Uani 1 1 d DU
H50A H -0.0638 0.1814 0.2831 0.151 Uiso 1 1 calc R
H50B H -0.0885 0.2391 0.3391 0.151 Uiso 1 1 calc R
C51 C -0.225(3) 0.254(2) 0.298(2) 0.44(3) Uani 1 1 d DU
H51A H -0.1948 0.2768 0.2482 0.656 Uiso 1 1 calc R
H51B H -0.2591 0.3014 0.3237 0.656 Uiso 1 1 calc R
H51C H -0.2849 0.2197 0.3030 0.656 Uiso 1 1 calc R
C52 C -0.262(2) 0.126(2) 0.5292(15) 0.246(6) Uani 1 1 d U
H52A H -0.3009 0.0951 0.5087 0.295 Uiso 1 1 calc R
H52B H -0.2753 0.1028 0.5799 0.295 Uiso 1 1 calc R
C53 C -0.3133(18) 0.2186(19) 0.5188(15) 0.246(6) Uani 1 1 d DU
H53A H -0.2973 0.2424 0.4681 0.295 Uiso 1 1 calc R
H53B H -0.2755 0.2495 0.5406 0.295 Uiso 1 1 calc R
C54 C -0.455(2) 0.2349(18) 0.5529(13) 0.247(6) Uani 1 1 d DU
H54A H -0.4740 0.2053 0.6022 0.296 Uiso 1 1 calc R
H54B H -0.4872 0.2973 0.5510 0.296 Uiso 1 1 calc R
C55 C -0.509(2) 0.1960(19) 0.5068(15) 0.250(6) Uani 1 1 d DU
C56 C 0.040(2) 0.198(2) 0.4638(18) 0.296(7) Uani 1 1 d DU
H56A H 0.0208 0.2454 0.4258 0.355 Uiso 1 1 calc R
H56B H 0.0168 0.2229 0.5071 0.355 Uiso 1 1 calc R
C57 C 0.179(2) 0.167(2) 0.4457(18) 0.297(7) Uani 1 1 d DU
H57A H 0.2070 0.1573 0.3967 0.356 Uiso 1 1 calc R
H57B H 0.1987 0.1119 0.4767 0.356 Uiso 1 1 calc R
C58 C 0.241(3) 0.237(2) 0.4554(17) 0.297(7) Uani 1 1 d DU
H58A H 0.1817 0.2905 0.4617 0.357 Uiso 1 1 calc R
H58B H 0.2680 0.2163 0.4990 0.357 Uiso 1 1 calc R
C59 C 0.350(3) 0.262(2) 0.3938(16) 0.300(7) Uani 1 1 d DU
C60 C 0.0611(15) -0.1111(8) 0.0909(7) 0.111(4) Uani 1 1 d .
C61 C 0.1305(11) -0.2005(8) 0.0908(6) 0.096(4) Uani 1 1 d .
H61A H 0.1972 -0.2009 0.0493 0.144 Uiso 1 1 calc R
H61B H 0.0798 -0.2393 0.0899 0.144 Uiso 1 1 calc R
H61C H 0.1600 -0.2200 0.1330 0.144 Uiso 1 1 calc R
O1 O 0.0782(7) -0.1361(5) 0.3580(4) 0.091(2) Uani 1 1 d .
O2 O 0.0931(8) -0.1729(5) 0.2550(4) 0.096(2) Uani 1 1 d .
O3 O 0.0867(7) -0.3472(5) 0.3473(3) 0.085(2) Uani 1 1 d .
O4 O -0.1958(7) -0.3374(6) 0.2155(4) 0.093(2) Uani 1 1 d .
O5 O -0.2101(6) -0.3004(6) 0.0948(4) 0.096(2) Uani 1 1 d .
O6 O 0.0377(6) -0.1763(5) -0.1230(4) 0.084(2) Uani 1 1 d .
O7 O 0.2210(7) -0.1238(5) -0.1533(3) 0.080(2) Uani 1 1 d .
O8 O 0.4829(6) -0.1082(4) -0.0152(4) 0.0750(19) Uani 1 1 d .
O9 O 0.5059(6) -0.1567(4) 0.1010(3) 0.0702(18) Uani 1 1 d .
O10 O 0.2819(7) -0.3068(5) 0.3185(3) 0.082(2) Uani 1 1 d .
O11 O -0.0818(9) 0.1318(7) 0.3677(5) 0.124(3) Uani 1 1 d DU
O12 O 0.0068(7) -0.0095(5) 0.4387(4) 0.095(2) Uani 1 1 d .
O13 O -0.0385(14) -0.1095(10) 0.1529(8) 0.091(4) Uani 0.50 1 d P
O13' O 0.1202(18) -0.0654(10) 0.1245(11) 0.121(6) Uani 0.50 1 d P

loop_
_atom_site_aniso_label
_atom_site_aniso_U_11
_atom_site_aniso_U_22
_atom_site_aniso_U_33
_atom_site_aniso_U_23
_atom_site_aniso_U_13
_atom_site_aniso_U_12
Sn1 0.0958(7) 0.1062(7) 0.0707(5) -0.0290(5) -0.0126(4) -0.0253(5)
Sn2 0.1050(7) 0.0933(7) 0.0811(6) -0.0348(5) -0.0118(5) -0.0177(5)
C1 0.077(7) 0.099(9) 0.054(6) -0.016(6) -0.013(5) -0.023(6)
C2 0.094(8) 0.097(8) 0.045(5) -0.027(6) 0.003(5) -0.028(7)
C3 0.099(8) 0.067(7) 0.062(6) -0.012(5) -0.010(6) -0.025(6)
C4 0.116(10) 0.089(8) 0.080(8) -0.006(6) -0.014(7) -0.036(7)
C5 0.083(8) 0.134(11) 0.081(8) -0.045(8) 0.011(6) -0.032(8)
C6 0.074(8) 0.109(9) 0.076(7) -0.019(6) -0.003(6) -0.047(7)
C7 0.089(8) 0.071(6) 0.047(5) -0.014(5) -0.005(5) -0.038(6)
C8 0.082(7) 0.065(6) 0.057(5) -0.010(5) -0.013(5) -0.034(5)
C9 0.070(7) 0.059(6) 0.075(6) -0.017(5) -0.005(5) -0.029(5)
C10 0.079(8) 0.093(8) 0.063(6) -0.026(6) 0.008(5) -0.048(6)
C11 0.088(9) 0.108(9) 0.071(7) -0.026(6) -0.002(6) -0.058(7)
C12 0.051(7) 0.178(15) 0.117(11) -0.080(11) 0.006(7) -0.027(8)
C13 0.079(7) 0.092(8) 0.082(7) -0.029(6) -0.016(6) -0.039(6)
C14 0.137(12) 0.096(9) 0.119(10) -0.044(8) -0.026(9) -0.049(9)
C15 0.076(8) 0.146(12) 0.113(10) -0.048(9) -0.019(7) -0.028(8)
C16 0.052(6) 0.103(9) 0.080(7) -0.035(7) -0.016(6) -0.022(6)
C17 0.056(7) 0.123(10) 0.082(8) -0.045(8) -0.010(6) -0.040(7)
C18 0.055(6) 0.095(8) 0.080(7) -0.025(6) -0.017(6) -0.038(6)
C19 0.079(7) 0.071(7) 0.075(6) -0.030(6) -0.022(6) -0.028(6)
C20 0.063(6) 0.047(5) 0.095(8) -0.028(5) -0.034(6) -0.006(5)
C21 0.097(9) 0.079(7) 0.067(7) -0.014(6) -0.034(7) -0.037(7)
C22 0.077(8) 0.089(8) 0.090(8) -0.029(7) -0.006(6) -0.019(6)
C23 0.075(7) 0.075(7) 0.069(6) -0.025(5) -0.003(5) -0.021(5)
C24 0.095(8) 0.085(8) 0.094(8) -0.050(7) -0.006(7) 0.002(6)
C25 0.088(8) 0.064(7) 0.105(9) -0.002(6) -0.043(7) -0.004(6)
C26 0.065(6) 0.055(6) 0.075(6) -0.014(5) -0.013(5) -0.005(5)
C27 0.072(7) 0.068(7) 0.061(6) -0.013(5) -0.007(5) -0.010(5)
C28 0.061(6) 0.084(8) 0.063(6) -0.021(5) -0.006(5) -0.025(5)
C29 0.059(6) 0.072(6) 0.062(6) -0.027(5) 0.000(5) -0.013(5)
C30 0.053(5) 0.064(6) 0.053(5) -0.009(4) -0.006(4) -0.012(5)
C31 0.055(6) 0.057(6) 0.066(6) -0.001(5) 0.005(5) -0.020(5)
C32 0.070(7) 0.065(6) 0.089(8) -0.006(6) -0.013(6) -0.030(6)
C33 0.069(6) 0.064(6) 0.078(7) -0.016(5) -0.009(6) -0.021(5)
C34 0.073(7) 0.083(7) 0.074(7) -0.018(6) 0.000(6) 0.004(6)
C35 0.108(9) 0.106(9) 0.085(7) -0.026(7) -0.031(7) -0.044(7)
C36 0.072(7) 0.081(7) 0.060(6) -0.014(5) -0.019(5) -0.022(6)
C37 0.064(6) 0.063(6) 0.090(8) -0.005(6) -0.026(6) -0.020(5)
C38 0.047(5) 0.069(6) 0.079(7) -0.015(5) -0.019(5) -0.010(5)
C39 0.054(6) 0.073(7) 0.083(7) -0.023(6) -0.016(5) -0.012(5)
C40 0.062(6) 0.055(6) 0.071(6) -0.006(5) -0.019(5) -0.012(5)
C41 0.082(7) 0.087(7) 0.055(6) -0.008(5) -0.023(5) -0.027(6)
C42 0.152(10) 0.195(12) 0.134(9) -0.078(8) 0.024(8) -0.081(9)
C43 0.152(10) 0.195(12) 0.134(9) -0.078(8) 0.024(8) -0.081(9)
C44 0.126(13) 0.23(2) 0.106(11) -0.056(12) 0.022(9) -0.090(14)
C45 0.248(15) 0.218(14) 0.237(15) -0.043(9) -0.034(9) -0.053(10)
C46 0.236(9) 0.281(15) 0.140(12) -0.074(13) -0.021(8) -0.119(12)
C47 0.236(9) 0.282(15) 0.140(12) -0.074(13) -0.021(8) -0.119(12)
C48 0.234(9) 0.271(11) 0.276(13) -0.046(9) -0.087(8) -0.085(8)
C49 0.303(12) 0.306(13) 0.316(15) -0.053(9) -0.079(10) -0.036(8)
C50 0.135(7) 0.125(7) 0.102(6) -0.016(5) -0.028(5) 0.002(6)
C51 0.44(3) 0.43(3) 0.43(3) -0.071(11) -0.110(12) -0.068(11)
C52 0.241(9) 0.261(10) 0.237(9) -0.052(8) -0.055(7) -0.047(8)
C53 0.241(9) 0.262(10) 0.237(9) -0.052(8) -0.054(7) -0.046(8)
C54 0.242(9) 0.262(9) 0.237(9) -0.052(8) -0.054(7) -0.046(8)
C55 0.244(9) 0.263(9) 0.240(9) -0.051(8) -0.053(7) -0.045(8)
C56 0.312(11) 0.297(10) 0.304(10) -0.070(8) -0.074(8) -0.088(8)
C57 0.312(11) 0.297(10) 0.304(10) -0.070(8) -0.074(8) -0.087(8)
C58 0.313(11) 0.298(10) 0.304(10) -0.069(8) -0.074(8) -0.087(8)
C59 0.314(11) 0.299(10) 0.306(10) -0.068(8) -0.072(8) -0.084(8)
C60 0.160(14) 0.072(8) 0.103(10) -0.021(7) -0.042(10) -0.009(9)
C61 0.095(9) 0.124(11) 0.082(8) -0.042(7) -0.001(6) -0.049(8)
O1 0.112(6) 0.101(6) 0.066(4) -0.038(4) -0.012(4) -0.021(5)
O2 0.142(7) 0.103(6) 0.055(4) -0.017(4) -0.026(4) -0.041(5)
O3 0.114(6) 0.094(5) 0.053(4) -0.010(4) -0.005(4) -0.051(5)
O4 0.074(5) 0.131(7) 0.078(5) -0.025(5) -0.003(4) -0.042(5)
O5 0.064(5) 0.144(7) 0.092(5) -0.040(5) -0.004(4) -0.044(5)
O6 0.068(5) 0.113(6) 0.082(5) -0.039(5) -0.027(4) -0.005(4)
O7 0.096(6) 0.089(5) 0.060(4) -0.007(4) -0.028(4) -0.019(4)
O8 0.073(4) 0.077(4) 0.078(5) -0.009(4) -0.009(4) -0.036(4)
O9 0.065(4) 0.073(4) 0.078(4) -0.001(4) -0.020(4) -0.033(4)
O10 0.091(6) 0.103(5) 0.063(4) -0.020(4) -0.023(4) -0.028(4)
O11 0.134(7) 0.125(7) 0.100(6) -0.016(5) -0.029(5) 0.001(6)
O12 0.097(6) 0.117(6) 0.073(5) -0.051(4) 0.003(4) -0.022(5)
O13 0.095(11) 0.087(10) 0.076(10) -0.024(8) -0.007(9) 0.006(9)
O13' 0.149(16) 0.075(10) 0.157(17) -0.039(10) -0.083(14) 0.019(10)

loop_
_atom_type_symbol
_atom_type_description
_atom_type_scat_dispersion_real
_atom_type_scat_dispersion_imag
_atom_type_scat_source
C C 0.0033 0.0016 'International Tables Vol C Tables 4.2.6.8 and 6.1.1.4'
H H 0.0000 0.0000 'International Tables Vol C Tables 4.2.6.8 and 6.1.1.4'
O O 0.0106 0.0060 'International Tables Vol C Tables 4.2.6.8 and 6.1.1.4'
Sn Sn -0.6537 1.4246 'International Tables Vol C Tables 4.2.6.8 and 6.1.1.4'

loop_
_geom_angle_atom_site_label_1
_geom_angle_atom_site_label_2
_geom_angle_atom_site_label_3
_geom_angle
_geom_angle_site_symmetry_1
_geom_angle_site_symmetry_3
O12 Sn1 C46 119.0(6) . .
O12 Sn1 C42 118.5(5) . .
C46 Sn1 C42 122.3(8) . .
O12 Sn1 O11 73.8(3) . .
C46 Sn1 O11 97.1(8) . .
C42 Sn1 O11 93.5(5) . .
O12 Sn1 O1 79.6(3) . .
C46 Sn1 O1 95.2(8) . .
C42 Sn1 O1 99.6(6) . .
O11 Sn1 O1 153.4(3) . .
O12 Sn2 C56 121.6(8) . .
O12 Sn2 O12 73.3(3) . 2_556
C56 Sn2 O12 101.9(9) . 2_556
O12 Sn2 O11 73.0(3) . .
C56 Sn2 O11 96.6(10) . .
O12 Sn2 O11 146.3(3) 2_556 .
O12 Sn2 C52 115.8(8) . .
C56 Sn2 C52 122.3(10) . .
O12 Sn2 C52 97.9(8) 2_556 .
O11 Sn2 C52 95.4(8) . .
O2 C1 O1 127.3(12) . .
O2 C1 C2 118.4(10) . .
O1 C1 C2 114.3(9) . .
O10 C2 O3 114.9(8) . .
O10 C2 C1 113.8(8) . .
O3 C2 C1 114.0(9) . .
C40 C3 C4 114.6(9) . .
C40 C3 C8 107.8(8) . .
C4 C3 C8 114.2(8) . .
C7 C6 C11 117.0(11) . .
C7 C6 C5 123.3(10) . .
C11 C6 C5 119.7(11) . .
C6 C7 C8 123.8(9) . .
C6 C7 O3 117.3(9) . .
C8 C7 O3 118.0(9) . .
C7 C8 C9 117.6(10) . .
C7 C8 C3 122.2(8) . .
C9 C8 C3 119.9(9) . .
C10 C9 C8 122.5(10) . .
C9 C10 C11 118.3(9) . .
C9 C10 C13 122.2(10) . .
C11 C10 C13 119.5(10) . .
O4 C11 C6 117.4(11) . .
O4 C11 C10 121.6(9) . .
C6 C11 C10 120.7(11) . .
O4 C12 O5 115.4(12) . .
C18 C13 C10 108.6(7) . .
C18 C13 C14 116.1(10) . .
C10 C13 C14 111.9(10) . .
C21 C16 C17 114.2(11) . .
C21 C16 C15 122.9(11) . .
C17 C16 C15 122.9(11) . .
C16 C17 C18 124.5(10) . .
C16 C17 O5 117.6(11) . .
C18 C17 O5 117.9(11) . .
C17 C18 C19 116.0(10) . .
C17 C18 C13 122.3(10) . .
C19 C18 C13 121.7(11) . .
C20 C19 C18 123.6(11) . .
C19 C20 C21 114.2(10) . .
C19 C20 C23 124.6(9) . .
C21 C20 C23 121.1(10) . .
C16 C21 C20 127.5(10) . .
C16 C21 O6 115.8(11) . .
C20 C21 O6 116.7(10) . .
O7 C22 O6 113.8(9) . .
C24 C23 C28 114.3(9) . .
C24 C23 C20 112.4(8) . .
C28 C23 C20 107.0(7) . .
C27 C26 C31 117.1(9) . .
C27 C26 C25 121.9(9) . .
C31 C26 C25 121.0(8) . .
C26 C27 O7 117.8(9) . .
C26 C27 C28 123.1(9) . .
O7 C27 C28 119.0(8) . .
C29 C28 C27 116.5(8) . .
C29 C28 C23 124.1(9) . .
C27 C28 C23 119.4(9) . .
C28 C29 C30 123.8(9) . .
C31 C30 C29 116.7(9) . .
C31 C30 C33 120.4(8) . .
C29 C30 C33 122.9(8) . .
C30 C31 O8 119.6(9) . .
C30 C31 C26 122.8(8) . .
O8 C31 C26 117.6(8) . .
O8 C32 O9 112.7(9) . .
C30 C33 C38 108.4(8) . .
C30 C33 C34 114.5(8) . .
C38 C33 C34 113.4(8) . .
C37 C36 C41 116.2(8) . .
C37 C36 C35 120.8(9) . .
C41 C36 C35 122.9(9) . .
C38 C37 C36 124.4(9) . .
C38 C37 O9 118.3(9) . .
C36 C37 O9 117.2(8) . .
C37 C38 C39 116.8(9) . .
C37 C38 C33 120.1(8) . .
C39 C38 C33 123.1(8) . .
C38 C39 C40 122.6(9) . .
C41 C40 C39 117.5(8) . .
C41 C40 C3 120.3(9) . .
C39 C40 C3 122.2(8) . .
O10 C41 C40 119.7(9) . .
O10 C41 C36 117.6(8) . .
C40 C41 C36 122.2(9) . .
C43 C42 Sn1 119.0(12) . .
C42 C43 C44 119.7(15) . .
C45 C44 C43 121(2) . .
C47 C46 Sn1 118.7(16) . .
C46 C47 C48 116(2) . .
C49 C48 C47 103(2) . .
O11 C50 C51 151(2) . .
C53 C52 Sn2 110.9(18) . .
C52 C53 C54 112(2) . .
C55 C54 C53 105.2(14) . .
C57 C56 Sn2 116.6(19) . .
C56 C57 C58 110(2) . .
C59 C58 C57 116(3) . .
O13 C60 C61 110.1(11) . .
O13 C60 O13' 88.3(13) . .
C61 C60 O13' 106.6(12) . .
C1 O1 Sn1 125.8(7) . .
C7 O3 C2 124.4(7) . .
C11 O4 C12 115.8(8) . .
C17 O5 C12 115.9(7) . .
C21 O6 C22 117.4(7) . .
C22 O7 C27 117.0(8) . .
C32 O8 C31 117.7(7) . .
C37 O9 C32 113.7(6) . .
C41 O10 C2 123.0(7) . .
C50 O11 Sn1 122.8(10) . .
C50 O11 Sn2 136.5(11) . .
Sn1 O11 Sn2 100.6(4) . .
Sn1 O12 Sn2 112.5(4) . .
Sn1 O12 Sn2 140.8(4) . 2_556
Sn2 O12 Sn2 106.7(3) . 2_556

loop_
_geom_bond_atom_site_label_1
_geom_bond_atom_site_label_2
_geom_bond_distance
_geom_bond_site_symmetry_2
Sn1 O12 2.019(7) .
Sn1 C46 2.10(2) .
Sn1 C42 2.126(15) .
Sn1 O11 2.186(10) .
Sn1 O1 2.187(8) .
Sn2 O12 2.043(7) .
Sn2 C56 2.05(3) .
Sn2 O12 2.116(8) 2_556
Sn2 O11 2.202(9) .
Sn2 C52 2.25(3) .
C1 O2 1.210(11) .
C1 O1 1.255(12) .
C1 C2 1.526(15) .
C2 O10 1.421(12) .
C2 O3 1.435(11) .
C3 C40 1.491(12) .
C3 C4 1.520(15) .
C3 C8 1.535(14) .
C5 C6 1.508(15) .
C6 C7 1.378(15) .
C6 C11 1.406(13) .
C7 C8 1.379(13) .
C7 O3 1.434(10) .
C8 C9 1.382(12) .
C9 C10 1.367(14) .
C10 C11 1.423(15) .
C10 C13 1.529(13) .
C11 O4 1.366(13) .
C12 O4 1.394(16) .
C12 O5 1.424(13) .
C13 C18 1.485(14) .
C13 C14 1.553(16) .
C15 C16 1.515(16) .
C16 C21 1.367(14) .
C16 C17 1.393(15) .
C17 C18 1.398(15) .
C17 O5 1.403(12) .
C18 C19 1.416(13) .
C19 C20 1.384(13) .
C20 C21 1.407(14) .
C20 C23 1.510(14) .
C21 O6 1.418(12) .
C22 O7 1.384(12) .
C22 O6 1.437(11) .
C23 C24 1.505(14) .
C23 C28 1.506(12) .
C25 C26 1.543(13) .
C26 C27 1.378(12) .
C26 C31 1.408(13) .
C27 O7 1.394(12) .
C27 C28 1.419(13) .
C28 C29 1.364(13) .
C29 C30 1.413(11) .
C30 C31 1.378(12) .
C30 C33 1.512(13) .
C31 O8 1.401(10) .
C32 O8 1.383(11) .
C32 O9 1.422(11) .
C33 C38 1.520(13) .
C33 C34 1.562(13) .
C35 C36 1.522(13) .
C36 C37 1.387(13) .
C36 C41 1.419(13) .
C37 C38 1.379(13) .
C37 O9 1.416(11) .
C38 C39 1.394(13) .
C39 C40 1.407(13) .
C40 C41 1.387(13) .
C41 O10 1.375(11) .
C42 C43 1.341(18) .
C43 C44 1.57(2) .
C44 C45 1.40(3) .
C46 C47 1.27(3) .
C47 C48 1.70(3) .
C48 C49 1.5500(10) .
C50 O11 1.2008(10) .
C50 C51 1.5499(10) .
C52 C53 1.44(3) .
C53 C54 1.60(3) .
C54 C55 1.5500(10) .
C56 C57 1.5497(10) .
C57 C58 1.5502(10) .
C58 C59 1.5500(10) .
C60 O13 1.435(19) .
C60 C61 1.464(17) .
C60 O13' 1.483(19) .
O12 Sn2 2.116(8) 2_556
